data_4330238
loop_
_publ_author_name
'Jian-Bin Lin'
'Wei Xue'
'Bao-Ying Wang'
'Jun Tao'
'Wei-Xiong Zhang'
'Jie-Peng Zhang'
'Xiao-Ming Chen'

_publ_section_title
;
 Chemical/Physical Pressure Tunable Spin-Transition Temperature and
 Hysteresis in a Two-Step Spin Crossover Porous Coordination Framework
;
_journal_name_full 'Inorganic Chemistry'
_journal_page_first 9423
_journal_page_last 9430
_journal_paper_doi 10.1021/ic301237p
_journal_volume 51
_journal_year 2012
_chemical_formula_sum 'C25 H18 Br2 Fe N10 O'
_chemical_formula_weight 690.16
_chemical_name_systematic
; 
 ? 
;
_space_group_IT_number 14
_symmetry_cell_setting monoclinic
_symmetry_space_group_name_Hall '-P 2yn'
_symmetry_space_group_name_H-M 'P 1 21/n 1'
_atom_sites_solution_hydrogens geom
_atom_sites_solution_primary direct
_atom_sites_solution_secondary difmap
_audit_creation_method SHELXL-97
_cell_angle_alpha 90.00
_cell_angle_beta 104.513(2)
_cell_angle_gamma 90.00
_cell_formula_units_Z 2
_cell_length_a 8.6888(10)
_cell_length_b 14.9313(18)
_cell_length_c 10.1493(12)
_cell_measurement_reflns_used 1423
_cell_measurement_temperature 293(2)
_cell_measurement_theta_max 23.036
_cell_measurement_theta_min 2.4815
_cell_volume 1274.7(3)
_computing_cell_refinement 'SAINT+ Ver. 6.22, Bruker AXS Inc., 2001.'
_computing_data_collection 'SMART Bruker AXS Inc., 1998.'
_computing_data_reduction 'SAINT+ Ver. 6.22, Bruker AXS Inc., 2001.'
_computing_molecular_graphics 'SHELXTL Ver. 6.12, (Sheldrick, 2000)'
_computing_publication_material 'SHELXTL Ver. 6.12, (Sheldrick, 2000)'
_computing_structure_refinement 'SHELXTL Ver. 6.12, (Sheldrick, 2000)'
_computing_structure_solution 'SHELXTL Ver. 6.12, (Sheldrick, 2000)'
_diffrn_ambient_temperature 293(2)
_diffrn_measured_fraction_theta_full 0.957
_diffrn_measured_fraction_theta_max 0.957
_diffrn_measurement_device_type 'Bruker Apex CCd'
_diffrn_measurement_method '\w scan'
_diffrn_radiation_monochromator graphite
_diffrn_radiation_source 'fine-focus sealed tube'
_diffrn_radiation_type MoK\a
_diffrn_radiation_wavelength 0.71073
_diffrn_reflns_av_R_equivalents 0.0372
_diffrn_reflns_av_sigmaI/netI 0.0472
_diffrn_reflns_limit_h_max 9
_diffrn_reflns_limit_h_min -10
_diffrn_reflns_limit_k_max 18
_diffrn_reflns_limit_k_min -18
_diffrn_reflns_limit_l_max 9
_diffrn_reflns_limit_l_min -12
_diffrn_reflns_number 6568
_diffrn_reflns_theta_full 26.00
_diffrn_reflns_theta_max 26.00
_diffrn_reflns_theta_min 2.48
_exptl_absorpt_coefficient_mu 3.768
_exptl_absorpt_correction_T_max 0.7279
_exptl_absorpt_correction_T_min 0.6205
_exptl_absorpt_correction_type multi-scan
_exptl_absorpt_process_details SADABS
_exptl_crystal_colour orange
_exptl_crystal_density_diffrn 1.798
_exptl_crystal_description block
_exptl_crystal_F_000 684
_exptl_crystal_size_max 0.14
_exptl_crystal_size_mid 0.09
_exptl_crystal_size_min 0.09
_refine_diff_density_max 0.954
_refine_diff_density_min -0.453
_refine_diff_density_rms 0.107
_refine_ls_extinction_method none
_refine_ls_goodness_of_fit_ref 1.005
_refine_ls_hydrogen_treatment constr
_refine_ls_matrix_type full
_refine_ls_number_parameters 174
_refine_ls_number_reflns 2405
_refine_ls_number_restraints 0
_refine_ls_restrained_S_all 1.005
_refine_ls_R_factor_all 0.0672
_refine_ls_R_factor_gt 0.0470
_refine_ls_shift/su_max 0.000
_refine_ls_shift/su_mean 0.000
_refine_ls_structure_factor_coef Fsqd
_refine_ls_weighting_details 'calc w=1/[\s^2^(Fo^2^)+(0.0830P)^2^+0.0000P] where P=(Fo^2^+2Fc^2^)/3'
_refine_ls_weighting_scheme calc
_refine_ls_wR_factor_gt 0.1188
_refine_ls_wR_factor_ref 0.1337
_reflns_number_gt 1839
_reflns_number_total 2405
_reflns_threshold_expression >2sigma(I)
_cod_data_source_file ic301237p_si_002_4.cif
_cod_data_source_block 1-MeOH_293K
_cod_database_code 4330238

loop_
_symmetry_equiv_pos_as_xyz
'x, y, z'
'-x+1/2, y+1/2, -z+1/2'
'-x, -y, -z'
'x-1/2, -y-1/2, z-1/2'

loop_
_atom_site_label
_atom_site_type_symbol
_atom_site_fract_x
_atom_site_fract_y
_atom_site_fract_z
_atom_site_U_iso_or_equiv
_atom_site_adp_type
_atom_site_occupancy
_atom_site_symmetry_multiplicity
_atom_site_calc_flag
_atom_site_refinement_flags
Fe1 Fe 1.0000 0.5000 -0.5000 0.0261(3) Uani 1 2 d S
Br1 Br 0.59762(7) 0.67999(3) -0.99547(5) 0.0495(2) Uani 1 1 d .
N1 N 0.7790(4) 0.5282(2) -0.6559(3) 0.0253(8) Uani 1 1 d .
N2 N 0.8318(4) 0.4201(2) -0.4381(3) 0.0267(8) Uani 1 1 d .
N3 N 0.8307(4) 0.3589(2) -0.3391(4) 0.0294(8) Uani 1 1 d .
N4 N 0.5870(4) 0.3619(2) -0.4873(3) 0.0258(8) Uani 1 1 d .
N5 N 0.5493(4) 0.1148(2) -0.1369(4) 0.0294(8) Uani 1 1 d .
C1 C 0.7599(5) 0.5860(3) -0.7597(4) 0.0315(10) Uani 1 1 d .
H1A H 0.8461 0.6203 -0.7687 0.038 Uiso 1 1 calc R
C2 C 0.6149(6) 0.5961(3) -0.8538(4) 0.0317(10) Uani 1 1 d .
C3 C 0.4856(6) 0.5466(3) -0.8399(5) 0.0370(11) Uani 1 1 d .
H3A H 0.3874 0.5528 -0.9021 0.044 Uiso 1 1 calc R
C4 C 0.5044(6) 0.4879(3) -0.7323(5) 0.0336(11) Uani 1 1 d .
H4A H 0.4187 0.4543 -0.7203 0.040 Uiso 1 1 calc R
C5 C 0.6522(5) 0.4796(3) -0.6424(4) 0.0256(9) Uani 1 1 d .
C6 C 0.6864(5) 0.4195(3) -0.5235(4) 0.0254(9) Uani 1 1 d .
C7 C 0.6815(5) 0.3254(3) -0.3733(4) 0.0263(10) Uani 1 1 d .
C8 C 0.6342(5) 0.2539(3) -0.2931(4) 0.0273(10) Uani 1 1 d .
C9 C 0.7448(5) 0.2145(3) -0.1855(4) 0.0302(10) Uani 1 1 d .
H9A H 0.8497 0.2341 -0.1625 0.036 Uiso 1 1 calc R
C10 C 0.6970(5) 0.1458(3) -0.1130(5) 0.0327(10) Uani 1 1 d .
H10A H 0.7735 0.1195 -0.0429 0.039 Uiso 1 1 calc R
C11 C 0.4426(6) 0.1530(3) -0.2408(5) 0.0352(11) Uani 1 1 d .
H11A H 0.3384 0.1322 -0.2608 0.042 Uiso 1 1 calc R
C12 C 0.4790(5) 0.2216(3) -0.3197(5) 0.0335(11) Uani 1 1 d .
H12A H 0.4004 0.2460 -0.3901 0.040 Uiso 1 1 calc R
C1S C 0.0000 0.5000 -1.0000 0.115(4) Uiso 1 2 d S
H1SA H -0.1008 0.5190 -0.9872 0.172 Uiso 0.50 1 d PR
H1SB H -0.0034 0.5010 -1.0953 0.172 Uiso 0.50 1 d PR
H1SC H 0.0223 0.4403 -0.9655 0.172 Uiso 0.50 1 d PR
O1S O 0.1091(16) 0.5530(9) -0.9400(15) 0.134(5) Uiso 0.50 1 d P
H1O H 0.1268 0.5781 -0.8625 0.161 Uiso 0.50 1 d PR

loop_
_atom_site_aniso_label
_atom_site_aniso_U_11
_atom_site_aniso_U_22
_atom_site_aniso_U_33
_atom_site_aniso_U_23
_atom_site_aniso_U_13
_atom_site_aniso_U_12
Fe1 0.0248(5) 0.0237(4) 0.0309(5) 0.0002(3) 0.0088(4) -0.0021(3)
Br1 0.0728(5) 0.0387(3) 0.0371(3) 0.0130(2) 0.0137(3) 0.0020(2)
N1 0.027(2) 0.0230(17) 0.0275(18) -0.0005(14) 0.0107(15) -0.0003(14)
N2 0.026(2) 0.0252(18) 0.0290(19) 0.0007(14) 0.0080(16) -0.0025(15)
N3 0.031(2) 0.0241(17) 0.034(2) 0.0037(15) 0.0088(16) -0.0030(16)
N4 0.024(2) 0.0240(17) 0.0295(19) 0.0032(14) 0.0075(15) 0.0001(14)
N5 0.029(2) 0.0246(18) 0.036(2) 0.0026(15) 0.0107(17) 0.0019(15)
C1 0.037(3) 0.027(2) 0.033(2) -0.0005(18) 0.012(2) -0.0015(19)
C2 0.042(3) 0.027(2) 0.027(2) 0.0035(18) 0.011(2) 0.005(2)
C3 0.033(3) 0.043(3) 0.031(2) 0.002(2) 0.002(2) -0.002(2)
C4 0.032(3) 0.035(2) 0.035(3) -0.0004(19) 0.010(2) -0.0059(19)
C5 0.031(3) 0.0207(19) 0.027(2) -0.0035(16) 0.0094(18) -0.0011(17)
C6 0.031(2) 0.020(2) 0.027(2) -0.0001(16) 0.0104(19) -0.0026(17)
C7 0.027(2) 0.024(2) 0.032(2) -0.0031(17) 0.0150(19) -0.0003(17)
C8 0.031(2) 0.021(2) 0.031(2) 0.0014(17) 0.0103(19) 0.0000(18)
C9 0.025(2) 0.031(2) 0.036(3) 0.0076(19) 0.010(2) -0.0016(18)
C10 0.025(2) 0.033(2) 0.040(3) 0.006(2) 0.008(2) 0.0048(19)
C11 0.025(2) 0.036(2) 0.046(3) 0.007(2) 0.011(2) -0.004(2)
C12 0.028(3) 0.029(2) 0.041(3) 0.0070(19) 0.004(2) 0.0000(19)

loop_
_atom_type_symbol
_atom_type_description
_atom_type_scat_dispersion_real
_atom_type_scat_dispersion_imag
_atom_type_scat_source
C C 0.0033 0.0016 'International Tables Vol C Tables 4.2.6.8 and 6.1.1.4'
H H 0.0000 0.0000 'International Tables Vol C Tables 4.2.6.8 and 6.1.1.4'
N N 0.0061 0.0033 'International Tables Vol C Tables 4.2.6.8 and 6.1.1.4'
O O 0.0106 0.0060 'International Tables Vol C Tables 4.2.6.8 and 6.1.1.4'
Fe Fe 0.3463 0.8444 'International Tables Vol C Tables 4.2.6.8 and 6.1.1.4'
Br Br -0.2901 2.4595 'International Tables Vol C Tables 4.2.6.8 and 6.1.1.4'

loop_
_geom_angle_atom_site_label_1
_geom_angle_atom_site_label_2
_geom_angle_atom_site_label_3
_geom_angle
_geom_angle_site_symmetry_1
_geom_angle_site_symmetry_3
N2 Fe1 N2 180.0 . 3_764
N2 Fe1 N1 102.91(13) . 3_764
N2 Fe1 N1 77.09(13) 3_764 3_764
N2 Fe1 N1 77.09(13) . .
N2 Fe1 N1 102.91(13) 3_764 .
N1 Fe1 N1 180.0 3_764 .
N2 Fe1 N5 90.36(13) . 4_665
N2 Fe1 N5 89.64(13) 3_764 4_665
N1 Fe1 N5 91.75(12) 3_764 4_665
N1 Fe1 N5 88.25(12) . 4_665
N2 Fe1 N5 89.64(13) . 2_654
N2 Fe1 N5 90.36(13) 3_764 2_654
N1 Fe1 N5 88.25(12) 3_764 2_654
N1 Fe1 N5 91.75(12) . 2_654
N5 Fe1 N5 180.0 4_665 2_654
C1 N1 C5 118.7(4) . .
C1 N1 Fe1 127.0(3) . .
C5 N1 Fe1 114.2(3) . .
C6 N2 N3 107.0(3) . .
C6 N2 Fe1 115.1(3) . .
N3 N2 Fe1 137.5(3) . .
C7 N3 N2 104.1(3) . .
C6 N4 C7 101.5(3) . .
C10 N5 C11 116.1(4) . .
C10 N5 Fe1 117.7(3) . 2_644
C11 N5 Fe1 126.2(3) . 2_644
N1 C1 C2 121.6(4) . .
N1 C1 H1A 119.2 . .
C2 C1 H1A 119.2 . .
C3 C2 C1 119.6(4) . .
C3 C2 Br1 121.5(3) . .
C1 C2 Br1 118.8(3) . .
C4 C3 C2 118.9(4) . .
C4 C3 H3A 120.5 . .
C2 C3 H3A 120.5 . .
C3 C4 C5 119.1(4) . .
C3 C4 H4A 120.5 . .
C5 C4 H4A 120.5 . .
N1 C5 C4 122.0(4) . .
N1 C5 C6 114.0(4) . .
C4 C5 C6 123.9(4) . .
N4 C6 N2 113.3(4) . .
N4 C6 C5 127.4(4) . .
N2 C6 C5 119.3(4) . .
N4 C7 N3 114.0(4) . .
N4 C7 C8 125.1(4) . .
N3 C7 C8 120.9(4) . .
C9 C8 C12 116.9(4) . .
C9 C8 C7 120.6(4) . .
C12 C8 C7 122.5(4) . .
C10 C9 C8 119.3(4) . .
C10 C9 H9A 120.4 . .
C8 C9 H9A 120.4 . .
N5 C10 C9 124.4(4) . .
N5 C10 H10A 117.8 . .
C9 C10 H10A 117.8 . .
N5 C11 C12 123.7(4) . .
N5 C11 H11A 118.2 . .
C12 C11 H11A 118.2 . .
C11 C12 C8 119.6(4) . .
C11 C12 H12A 120.2 . .
C8 C12 H12A 120.2 . .
O1S C1S O1S 180.000(3) 3_563 .
O1S C1S H1SA 69.6 3_563 .
O1S C1S H1SA 110.4 . .
O1S C1S H1SB 72.3 3_563 .
O1S C1S H1SB 107.7 . .
H1SA C1S H1SB 109.5 . .
O1S C1S H1SC 69.7 3_563 .
O1S C1S H1SC 110.3 . .
H1SA C1S H1SC 109.5 . .
H1SB C1S H1SC 109.5 . .
C1S O1S H1O 131.3 . .

loop_
_geom_bond_atom_site_label_1
_geom_bond_atom_site_label_2
_geom_bond_distance
_geom_bond_site_symmetry_2
Fe1 N2 2.100(3) .
Fe1 N2 2.100(3) 3_764
Fe1 N1 2.201(3) 3_764
Fe1 N1 2.201(3) .
Fe1 N5 2.313(3) 4_665
Fe1 N5 2.313(3) 2_654
Br1 C2 1.885(4) .
N1 C1 1.340(5) .
N1 C5 1.355(6) .
N2 C6 1.342(5) .
N2 N3 1.360(5) .
N3 C7 1.352(5) .
N4 C6 1.334(5) .
N4 C7 1.355(5) .
N5 C10 1.327(5) .
N5 C11 1.344(6) .
N5 Fe1 2.313(3) 2_644
C1 C2 1.386(6) .
C1 H1A 0.9300 .
C2 C3 1.381(7) .
C3 C4 1.378(6) .
C3 H3A 0.9300 .
C4 C5 1.382(6) .
C4 H4A 0.9300 .
C5 C6 1.472(6) .
C7 C8 1.463(6) .
C8 C9 1.391(6) .
C8 C12 1.393(6) .
C9 C10 1.386(6) .
C9 H9A 0.9300 .
C10 H10A 0.9300 .
C11 C12 1.385(6) .
C11 H11A 0.9300 .
C12 H12A 0.9300 .
C1S O1S 1.268(14) 3_563
C1S O1S 1.268(14) .
C1S H1SA 0.9600 .
C1S H1SB 0.9599 .
C1S H1SC 0.9600 .
O1S H1O 0.8500 .
